data_1552604
loop_
_publ_author_name
'Auranwiwat, Chiramet'
'Wongsomboon, Puttandon'
'Thaima, Thanaphat'
'Rattanajak, Roonglawan'
'Kamchonwongpaisan, Sumalee'
'Willis, Anthony C.'
'Laphookhieo, Surat'
'Pyne, Stephen G.'
'Limtharakul, Thunwadee'

_publ_section_title
;
 Polyoxygenated Cyclohexenes and Their Chlorinated Derivatives from the
 Leaves of Uvaria cherrevensis.
;
_journal_issue 1
_journal_name_full 'Journal of natural products'
_journal_page_first 101
_journal_page_last 110
_journal_paper_doi 10.1021/acs.jnatprod.8b00794
_journal_volume 82
_journal_year 2019
_chemical_compound_source ' from U of Wollongong '
_chemical_formula_moiety 'C16 H18 O7'
_chemical_formula_sum 'C16 H18 O7'
_chemical_formula_weight 322.31
_space_group_IT_number 14
_space_group_name_Hall '-P 2ybc'
_space_group_name_H-M_alt 'P 1 21/c 1'
_symmetry_cell_setting monoclinic
_symmetry_space_group_name_Hall '-P 2ybc'
_symmetry_space_group_name_H-M 'P 1 21/c 1'
_atom_sites_solution_hydrogens difmap
_atom_sites_solution_primary direct
_audit_creation_date 18-06-07
_audit_creation_method CRYSTALS_ver_14.40
_audit_update_record
;
2018-06-07 - Report on C13 H14 O3 
             by Anthony C. Willis
       for   Steve Pyne and Chiramet Auranwiwat


2018-06-07 - details of refinement in _refine_special_details below

2018-06-07 - passes checkcif tests with no warnings 
2018-06-14 ? modify text
;
_cell_angle_alpha 90
_cell_angle_beta 105.264(2)
_cell_angle_gamma 90
_cell_formula_units_Z 4
_cell_length_a 17.1336(3)
_cell_length_b 5.5934(1)
_cell_length_c 16.6724(3)
_cell_measurement_reflns_used 16498
_cell_measurement_temperature 150
_cell_measurement_theta_max 74
_cell_measurement_theta_min 5
_cell_volume 1541.44(5)
_computing_cell_refinement 'CrysAlisPro 1.171.39.46 (Rigaku OD, 2018)'
_computing_data_collection 'CrysAlisPro 1.171.39.46 (Rigaku OD, 2018)'
_computing_data_reduction 'CrysAlisPro 1.171.39.46 (Rigaku OD, 2018)'
_computing_molecular_graphics 'PLATON (Spek, 2008)'
_computing_publication_material 'CRYSTALS (Betteridge et al., 2003)'
_computing_structure_refinement 'CRYSTALS (Betteridge et al., 2003)'
_computing_structure_solution 'SIR92 (Altomare et al., 1994)'
_diffrn_ambient_environment N~2~
_diffrn_ambient_temperature 150
_diffrn_detector 'CCD plate'
_diffrn_detector_type EosS2
_diffrn_measured_fraction_theta_full 0.997
_diffrn_measured_fraction_theta_max 0.997
_diffrn_measurement_device 'four-circle diffractometer'
_diffrn_measurement_device_type 'SuperNova, Dual, Cu at zero, EosS2'
_diffrn_measurement_method '\w scans'
_diffrn_radiation_monochromator mirror
_diffrn_radiation_probe x-ray
_diffrn_radiation_type 'Cu K\a'
_diffrn_radiation_wavelength 1.54184
_diffrn_reflns_av_R_equivalents 0.048
_diffrn_reflns_av_sigmaI/netI 0.0455
_diffrn_reflns_limit_h_max 21
_diffrn_reflns_limit_h_min -21
_diffrn_reflns_limit_k_max 6
_diffrn_reflns_limit_k_min -5
_diffrn_reflns_limit_l_max 20
_diffrn_reflns_limit_l_min -20
_diffrn_reflns_number 29263
_diffrn_reflns_theta_full 74.017
_diffrn_reflns_theta_max 74.017
_diffrn_reflns_theta_min 5.352
_diffrn_source 'micro-focus sealed X-ray tube'
_diffrn_source_type 'SuperNova (Cu) X-ray Source'
_diffrn_standards_number 0
_exptl_absorpt_coefficient_mu 0.929
_exptl_absorpt_correction_T_max 0.98
_exptl_absorpt_correction_T_min 0.61
_exptl_absorpt_correction_type multi-scan
_exptl_absorpt_process_details
;
CrysAlisPro 1.171.39.46 (Rigaku Oxford Diffraction, 2018)
Empirical absorption correction using spherical harmonics,
 implemented in SCALE3 ABSPACK scaling algorithm.
;
_exptl_crystal_colour colourless
_exptl_crystal_density_diffrn 1.389
_exptl_crystal_density_method 'not measured'
_exptl_crystal_description lath
_exptl_crystal_F_000 680
_exptl_crystal_size_max 0.339
_exptl_crystal_size_mid 0.126
_exptl_crystal_size_min 0.025
_refine_diff_density_max 0.30
_refine_diff_density_min -0.27
_refine_ls_extinction_method None
_refine_ls_goodness_of_fit_ref 0.9964
_refine_ls_hydrogen_treatment mixed
_refine_ls_matrix_type full
_refine_ls_number_parameters 217
_refine_ls_number_reflns 3111
_refine_ls_number_restraints 0
_refine_ls_R_factor_all 0.0463
_refine_ls_R_factor_gt 0.0445
_refine_ls_shift/su_max 0.0003531
_refine_ls_shift/su_mean 0.0000336
_refine_ls_structure_factor_coef Fsqd
_refine_ls_weighting_details
;
 Method= Modified Sheldrick 
 w=1/[\s^2^(F^2^) + ( 0.09P)^2^ + 0.57P] 
 ,where P=(max(Fo^2^,0) + 2Fc^2^)/3 
;
_refine_ls_weighting_scheme calc
_refine_ls_wR_factor_all 0.1240
_refine_ls_wR_factor_gt 0.1210
_refine_ls_wR_factor_ref 0.1240
_reflns_limit_h_max 20
_reflns_limit_h_min -21
_reflns_limit_k_max 6
_reflns_limit_k_min 0
_reflns_limit_l_max 20
_reflns_limit_l_min 0
_reflns_number_gt 2902
_reflns_number_total 3111
_reflns_threshold_expression I>2.0\s(I)
_oxford_diffrn_Wilson_B_factor 1.67
_oxford_diffrn_Wilson_scale 0.04
_oxford_refine_ls_r_factor_ref 0.0463
_oxford_refine_ls_scale 4.67(12)
_oxford_reflns_number_all 3111
_oxford_reflns_threshold_expression_ref I>-10.0\s(I)
_oxford_structure_analysis_title 'Z:\pyn1802SNQ\Tony_pyn1802SNQ_da At 9:50 on '
_cod_data_source_file np8b00794_si_003.cif
_cod_data_source_block pyn1803SNQ
_cod_original_sg_symbol_H-M 'P 1 21/c 1 '
_cod_database_code 1552604
_oxdiff_exptl_absorpt_empirical_details
;
Empirical correction (ABSPACK) includes:
- Absorption correction using spherical harmonics
- Frame scaling
;

loop_
_symmetry_equiv_pos_as_xyz
x,y,z
-x,-y,-z
-x,y+1/2,-z+1/2
x,-y+1/2,z+1/2

loop_
_atom_site_label
_atom_site_type_symbol
_atom_site_fract_x
_atom_site_fract_y
_atom_site_fract_z
_atom_site_U_iso_or_equiv
_atom_site_occupancy
_atom_site_adp_type
_atom_site_refinement_flags_posn
O1 O 0.18180(5) 0.59403(16) 0.55816(5) 0.0174 1.0000 Uani .
O2 O 0.21879(6) 0.81491(17) 0.67440(6) 0.0251 1.0000 Uani .
O3 O 0.24302(5) 0.88936(15) 0.39003(5) 0.0151 1.0000 Uani .
O4 O 0.33455(5) 0.53706(15) 0.50506(5) 0.0169 1.0000 Uani .
O5 O 0.37698(6) 0.16208(17) 0.49319(6) 0.0256 1.0000 Uani .
O6 O 0.13813(5) 0.52116(17) 0.29459(5) 0.0186 1.0000 Uani .
O7 O -0.00430(6) 0.76906(19) 0.29974(6) 0.0258 1.0000 Uani .
C1 C 0.06843(7) 0.9891(2) 0.42119(8) 0.0199 1.0000 Uani .
C2 C 0.12177(8) 0.9645(2) 0.49475(8) 0.0193 1.0000 Uani .
C3 C 0.19365(7) 0.8007(2) 0.50907(7) 0.0144 1.0000 Uani .
C4 C 0.20836(7) 0.7032(2) 0.42786(7) 0.0124 1.0000 Uani .
C5 C 0.12747(7) 0.6391(2) 0.36670(7) 0.0133 1.0000 Uani .
C6 C 0.07306(7) 0.8570(2) 0.34416(8) 0.0165 1.0000 Uani .
C7 C 0.19858(7) 0.6244(2) 0.64073(8) 0.0168 1.0000 Uani .
C8 C 0.18825(9) 0.3985(2) 0.68429(8) 0.0236 1.0000 Uani .
C9 C 0.26122(7) 0.4803(2) 0.44196(7) 0.0150 1.0000 Uani .
C10 C 0.38854(7) 0.3587(2) 0.52456(7) 0.0157 1.0000 Uani .
C11 C 0.46260(7) 0.4286(2) 0.58926(7) 0.0156 1.0000 Uani .
C12 C 0.46787(8) 0.6442(2) 0.63222(8) 0.0197 1.0000 Uani .
C13 C 0.53717(8) 0.6971(2) 0.69479(8) 0.0230 1.0000 Uani .
C14 C 0.60110(8) 0.5356(3) 0.71382(8) 0.0235 1.0000 Uani .
C15 C 0.59638(8) 0.3224(3) 0.67043(8) 0.0226 1.0000 Uani .
C16 C 0.52723(8) 0.2685(2) 0.60806(8) 0.0192 1.0000 Uani .
H1 H 0.2862(11) 0.935(3) 0.4245(11) 0.0250 1.0000 Uiso .
H2 H 0.1654(12) 0.611(4) 0.2739(12) 0.0294 1.0000 Uiso .
H3 H -0.0309(13) 0.882(4) 0.2750(13) 0.0394 1.0000 Uiso .
H11 H 0.0248 1.0992 0.4161 0.0250 1.0000 Uiso R
H21 H 0.1155 1.0513 0.5416 0.0236 1.0000 Uiso R
H31 H 0.2422 0.8870 0.5409 0.0175 1.0000 Uiso R
H51 H 0.0992 0.5226 0.3936 0.0155 1.0000 Uiso R
H61 H 0.0951 0.9668 0.3087 0.0195 1.0000 Uiso R
H81 H 0.2125 0.4167 0.7430 0.0344 1.0000 Uiso R
H82 H 0.2129 0.2638 0.6642 0.0350 1.0000 Uiso R
H83 H 0.1302 0.3675 0.6740 0.0360 1.0000 Uiso R
H91 H 0.2342 0.3442 0.4601 0.0172 1.0000 Uiso R
H92 H 0.2752 0.4375 0.3899 0.0186 1.0000 Uiso R
H121 H 0.4239 0.7548 0.6186 0.0253 1.0000 Uiso R
H131 H 0.5406 0.8445 0.7229 0.0282 1.0000 Uiso R
H141 H 0.6481 0.5711 0.7576 0.0288 1.0000 Uiso R
H151 H 0.6410 0.2123 0.6829 0.0275 1.0000 Uiso R
H161 H 0.5239 0.1247 0.5792 0.0242 1.0000 Uiso R

loop_
_atom_site_aniso_label
_atom_site_aniso_U_11
_atom_site_aniso_U_22
_atom_site_aniso_U_33
_atom_site_aniso_U_23
_atom_site_aniso_U_13
_atom_site_aniso_U_12
O1 0.0260(5) 0.0137(4) 0.0123(4) -0.0002(3) 0.0046(3) -0.0034(3)
O2 0.0410(6) 0.0174(5) 0.0160(4) -0.0025(3) 0.0058(4) -0.0037(4)
O3 0.0148(4) 0.0151(5) 0.0146(4) 0.0012(3) 0.0023(3) -0.0037(3)
O4 0.0148(4) 0.0130(4) 0.0190(4) -0.0016(3) -0.0026(3) 0.0026(3)
O5 0.0233(5) 0.0146(5) 0.0328(5) -0.0052(4) -0.0036(4) 0.0034(4)
O6 0.0213(5) 0.0197(5) 0.0139(4) -0.0051(3) 0.0029(3) -0.0037(3)
O7 0.0158(5) 0.0224(5) 0.0313(5) 0.0045(4) -0.0076(4) -0.0004(4)
C1 0.0178(6) 0.0149(6) 0.0277(7) 0.0010(5) 0.0071(5) 0.0036(4)
C2 0.0239(6) 0.0156(6) 0.0203(6) -0.0023(5) 0.0093(5) 0.0019(5)
C3 0.0192(6) 0.0110(6) 0.0124(5) -0.0001(4) 0.0031(4) -0.0018(4)
C4 0.0141(5) 0.0101(5) 0.0122(5) 0.0005(4) 0.0020(4) -0.0008(4)
C5 0.0143(5) 0.0130(6) 0.0114(5) -0.0001(4) 0.0015(4) -0.0015(4)
C6 0.0145(6) 0.0153(6) 0.0168(6) 0.0029(4) -0.0008(4) -0.0010(4)
C7 0.0199(6) 0.0164(6) 0.0142(6) 0.0000(4) 0.0050(4) 0.0011(4)
C8 0.0357(7) 0.0176(7) 0.0182(6) 0.0018(5) 0.0082(5) -0.0025(5)
C9 0.0148(5) 0.0130(6) 0.0147(5) -0.0021(4) -0.0005(4) -0.0001(4)
C10 0.0166(6) 0.0126(6) 0.0168(6) 0.0014(4) 0.0027(4) 0.0025(4)
C11 0.0156(6) 0.0146(6) 0.0161(5) 0.0024(4) 0.0032(4) 0.0006(4)
C12 0.0198(6) 0.0158(6) 0.0211(6) 0.0005(5) 0.0010(5) 0.0026(5)
C13 0.0250(6) 0.0185(7) 0.0225(6) -0.0025(5) 0.0007(5) -0.0018(5)
C14 0.0167(6) 0.0296(7) 0.0212(6) 0.0022(5) -0.0005(5) -0.0039(5)
C15 0.0159(6) 0.0277(7) 0.0240(6) 0.0044(5) 0.0049(5) 0.0049(5)
C16 0.0184(6) 0.0185(6) 0.0203(6) 0.0006(5) 0.0044(5) 0.0041(5)

loop_
_atom_type_symbol
_atom_type_scat_dispersion_real
_atom_type_scat_dispersion_imag
_atom_type_scat_Cromer_Mann_a1
_atom_type_scat_Cromer_Mann_b1
_atom_type_scat_Cromer_Mann_a2
_atom_type_scat_Cromer_Mann_b2
_atom_type_scat_Cromer_Mann_a3
_atom_type_scat_Cromer_Mann_b3
_atom_type_scat_Cromer_Mann_a4
_atom_type_scat_Cromer_Mann_b4
_atom_type_scat_Cromer_Mann_c
_atom_type_scat_source
C 0.0181 0.0091 2.3100 20.8439 1.0200 10.2075 1.5886 0.5687 0.8650 51.6512 0.2156 'International Tables Vol C 4.2.6.8 and 6.1.1.4'
H 0.0000 0.0000 0.4930 10.5109 0.3229 26.1257 0.1402 3.1424 0.0408 57.7998 0.0030 'International Tables Vol C 4.2.6.8 and 6.1.1.4'
O 0.0492 0.0322 3.0485 13.2771 2.2868 5.7011 1.5463 0.3239 0.8670 32.9089 0.2508 'International Tables Vol C 4.2.6.8 and 6.1.1.4'

loop_
_geom_angle_atom_site_label_1
_geom_angle_atom_site_label_2
_geom_angle_atom_site_label_3
_geom_angle
_geom_angle_publ_flag
C3 O1 C7 116.80(9) yes
C4 O3 H1 108.0(12) no
C9 O4 C10 115.16(9) yes
C5 O6 H2 106.4(13) no
C6 O7 H3 108.1(15) no
C2 C1 C6 124.02(11) yes
C2 C1 H11 118.7 no
C6 C1 H11 117.2 no
C1 C2 C3 123.03(11) yes
C1 C2 H21 120.4 no
C3 C2 H21 116.5 no
C2 C3 O1 110.02(10) yes
C2 C3 C4 113.15(10) yes
O1 C3 C4 106.92(9) yes
C2 C3 H31 109.1 no
O1 C3 H31 107.9 no
C4 C3 H31 109.7 no
C3 C4 O3 108.29(9) yes
C3 C4 C5 109.84(9) yes
O3 C4 C5 106.61(9) yes
C3 C4 C9 112.50(9) yes
O3 C4 C9 111.48(9) yes
C5 C4 C9 107.96(9) yes
C4 C5 O6 112.07(9) yes
C4 C5 C6 111.43(10) yes
O6 C5 C6 111.66(9) yes
C4 C5 H51 108.6 no
O6 C5 H51 105.3 no
C6 C5 H51 107.4 no
C5 C6 C1 110.50(10) yes
C5 C6 O7 106.13(10) yes
C1 C6 O7 111.28(10) yes
C5 C6 H61 109.8 no
C1 C6 H61 108.6 no
O7 C6 H61 110.6 no
O1 C7 O2 123.02(11) yes
O1 C7 C8 111.84(11) yes
O2 C7 C8 125.14(11) yes
C7 C8 H81 109.3 no
C7 C8 H82 111.9 no
H81 C8 H82 109.0 no
C7 C8 H83 108.1 no
H81 C8 H83 110.1 no
H82 C8 H83 108.5 no
C4 C9 O4 107.48(9) yes
C4 C9 H91 112.0 no
O4 C9 H91 109.7 no
C4 C9 H92 109.6 no
O4 C9 H92 109.0 no
H91 C9 H92 109.0 no
O4 C10 O5 123.14(11) yes
O4 C10 C11 112.54(10) yes
O5 C10 C11 124.31(11) yes
C10 C11 C12 121.90(11) yes
C10 C11 C16 118.06(11) yes
C12 C11 C16 120.02(11) yes
C11 C12 C13 119.79(12) yes
C11 C12 H121 119.8 no
C13 C12 H121 120.4 no
C12 C13 C14 119.91(13) yes
C12 C13 H131 119.3 no
C14 C13 H131 120.8 no
C13 C14 C15 120.37(12) yes
C13 C14 H141 119.6 no
C15 C14 H141 120.0 no
C14 C15 C16 119.93(12) yes
C14 C15 H151 120.3 no
C16 C15 H151 119.8 no
C11 C16 C15 119.96(12) yes
C11 C16 H161 120.1 no
C15 C16 H161 120.0 no

loop_
_geom_bond_atom_site_label_1
_geom_bond_atom_site_label_2
_geom_bond_distance
_geom_bond_publ_flag
O1 C3 1.4613(14) yes
O1 C7 1.3410(15) yes
O2 C7 1.2118(16) yes
O3 C4 1.4255(13) yes
O3 H1 0.848(19) no
O4 C9 1.4459(13) yes
O4 C10 1.3408(14) yes
O5 C10 1.2117(16) yes
O6 C5 1.4246(14) yes
O6 H2 0.82(2) no
O7 C6 1.4249(14) yes
O7 H3 0.83(2) no
C1 C2 1.3298(18) yes
C1 C6 1.5018(17) yes
C1 H11 0.955 no
C2 C3 1.5026(17) yes
C2 H21 0.949 no
C3 C4 1.5407(15) yes
C3 H31 0.986 no
C4 C5 1.5314(15) yes
C4 C9 1.5223(16) yes
C5 C6 1.5202(16) yes
C5 H51 0.986 no
C6 H61 0.994 no
C7 C8 1.4907(17) yes
C8 H81 0.963 no
C8 H82 0.966 no
C8 H83 0.978 no
C9 H91 0.980 no
C9 H92 0.989 no
C10 C11 1.4852(16) yes
C11 C12 1.3934(18) yes
C11 C16 1.3942(17) yes
C12 C13 1.3906(18) yes
C12 H121 0.955 no
C13 C14 1.3905(19) yes
C13 H131 0.942 no
C14 C15 1.386(2) yes
C14 H141 0.955 no
C15 C16 1.3883(18) yes
C15 H151 0.961 no
C16 H161 0.932 no

loop_
_geom_contact_atom_site_label_1
_geom_contact_atom_site_label_2
_geom_contact_distance
_geom_contact_site_symmetry_2
_geom_contact_publ_flag
O1 O4 2.9925(12) . no
O2 C14 3.3900(17) 3_656 no
O2 C2 3.1326(16) . no
O2 C8 3.3169(15) 1_565 no
O2 O6 2.8678(13) 4_565 no
O3 C15 3.3840(17) 2_666 no
O3 C9 3.4103(14) 1_565 no
O3 O5 2.9111(13) 1_565 no
O3 O4 2.9046(12) . no
O3 O6 2.9150(12) . no
O3 C1 3.2168(15) . no
O6 O7 2.7966(14) 3_545 no
O6 C8 3.2343(15) 4_554 no
O6 O7 2.8277(14) . no
O7 C8 3.3652(19) 2_566 no
O7 C6 3.3118(16) 3_545 no
C13 C16 3.4936(16) 1_565 no
C16 C13 3.4936(16) 1_545 no

loop_
_geom_hbond_atom_site_label_D
_geom_hbond_atom_site_label_H
_geom_hbond_atom_site_label_A
_geom_hbond_site_symmetry_A
_geom_hbond_angle_DHA
_geom_hbond_distance_DH
_geom_hbond_distance_HA
_geom_hbond_distance_DA
_geom_hbond_publ_flag
O3 H1 O5 1_565 160.2(17) 0.85(2) 2.10(2) 2.9111(18) yes
O6 H2 O2 4_564 148.3(18) 0.82(2) 2.14(2) 2.8678(18) yes
O7 H3 O6 3_555 150.3(20) 0.83(2) 2.05(2) 2.7965(18) yes

loop_
_geom_torsion_atom_site_label_1
_geom_torsion_atom_site_label_2
_geom_torsion_atom_site_label_3
_geom_torsion_atom_site_label_4
_geom_torsion
_geom_torsion_publ_flag
C7 O1 C3 C2 -81.54(12) no
C7 O1 C3 C4 155.21(10) no
C3 O1 C7 O2 3.63(17) no
C3 O1 C7 C8 -177.08(11) no
C10 O4 C9 C4 -179.49(9) no
C9 O4 C10 O5 -1.25(16) no
C9 O4 C10 C11 179.66(9) no
C6 C1 C2 C3 0.28(19) no
C2 C1 C6 O7 136.48(12) no
C2 C1 C6 C5 18.85(17) no
C1 C2 C3 O1 -108.41(13) no
C1 C2 C3 C4 11.12(17) no
O1 C3 C4 O3 -163.28(9) no
O1 C3 C4 C5 80.67(11) no
O1 C3 C4 C9 -39.60(13) no
C2 C3 C4 O3 75.44(12) no
C2 C3 C4 C5 -40.62(13) no
C2 C3 C4 C9 -160.89(10) no
O3 C4 C5 O6 70.02(11) no
O3 C4 C5 C6 -55.93(12) no
C3 C4 C5 O6 -172.87(9) no
C3 C4 C5 C6 61.18(12) no
C9 C4 C5 O6 -49.89(12) no
C9 C4 C5 C6 -175.84(10) no
O3 C4 C9 O4 68.04(11) no
C3 C4 C9 O4 -53.83(12) no
C5 C4 C9 O4 -175.18(9) no
O6 C5 C6 O7 63.92(12) no
O6 C5 C6 C1 -175.33(10) no
C4 C5 C6 O7 -169.91(9) no
C4 C5 C6 C1 -49.15(13) no
O4 C10 C11 C12 8.96(16) no
O4 C10 C11 C16 -172.70(11) no
O5 C10 C11 C12 -170.12(12) no
O5 C10 C11 C16 8.23(18) no
C10 C11 C12 C13 177.20(11) no
C16 C11 C12 C13 -1.11(19) no
C10 C11 C16 C15 -177.44(12) no
C12 C11 C16 C15 0.94(19) no
C11 C12 C13 C14 0.5(2) no
C12 C13 C14 C15 0.4(2) no
C13 C14 C15 C16 -0.5(2) no
C14 C15 C16 C11 -0.1(2) no
